data_7104557
loop_
_publ_author_name
'Sathiyendiran, Malaichamy'
'Wu, Jing-Yun'
'Velayudham, Murugesan'
'Lee, Gene-Hsiang'
'Peng, Shie-Ming'
'Lu, Kuang-Lieh'

_publ_section_title
;
 Neutral metallacyclic rotors.
;
_journal_issue 25
_journal_name_full 'Chemical communications (Cambridge, England)'
_journal_page_first 3795
_journal_page_last 3797
_journal_paper_doi 10.1039/b901535c
_journal_volume 34
_journal_year 2009
_chemical_formula_moiety 'C46 H26 N4 O10 Re2'
_chemical_formula_sum 'C46 H26 N4 O10 Re2'
_chemical_formula_weight 1167.11
_chemical_name_systematic
;
?
;
_space_group_IT_number 62
_symmetry_cell_setting orthorhombic
_symmetry_space_group_name_Hall '-P 2ac 2n'
_symmetry_space_group_name_H-M 'P n m a'
_atom_sites_solution_hydrogens geom
_atom_sites_solution_primary direct
_atom_sites_solution_secondary difmap
_audit_creation_method SHELXL-97
_cell_angle_alpha 90.00
_cell_angle_beta 90.00
_cell_angle_gamma 90.00
_cell_formula_units_Z 4
_cell_length_a 12.7711(2)
_cell_length_b 19.6190(3)
_cell_length_c 17.1168(3)
_cell_measurement_reflns_used 24260
_cell_measurement_temperature 295(2)
_cell_measurement_theta_max 27.5
_cell_measurement_theta_min 1.00
_cell_volume 4288.72(12)
_computing_cell_refinement DENZO-SMN
_computing_data_collection 'NONIUS COLLECT'
_computing_data_reduction DENZO-SMN
_computing_molecular_graphics 'SHELXL-97 (Sheldrick, 2008)'
_computing_publication_material 'WinGX publication routines (Farrugia, 1999)'
_computing_structure_refinement 'SHELXL-97 (Sheldrick, 2008)'
_computing_structure_solution 'SHELXL-97 (Sheldrick, 2008)'
_diffrn_ambient_temperature 295(2)
_diffrn_measured_fraction_theta_full 0.993
_diffrn_measured_fraction_theta_max 0.993
_diffrn_measurement_device_type 'NONIUS KappaCCD'
_diffrn_measurement_method 'w scans'
_diffrn_radiation_monochromator graphite
_diffrn_radiation_source 'fine-focus sealed tube'
_diffrn_radiation_type MoK\a
_diffrn_radiation_wavelength 0.71073
_diffrn_reflns_av_R_equivalents 0.0732
_diffrn_reflns_av_sigmaI/netI 0.0413
_diffrn_reflns_limit_h_max 16
_diffrn_reflns_limit_h_min -16
_diffrn_reflns_limit_k_max 25
_diffrn_reflns_limit_k_min -25
_diffrn_reflns_limit_l_max 22
_diffrn_reflns_limit_l_min -22
_diffrn_reflns_number 24620
_diffrn_reflns_theta_full 27.91
_diffrn_reflns_theta_max 27.91
_diffrn_reflns_theta_min 1.58
_exptl_absorpt_coefficient_mu 5.703
_exptl_absorpt_correction_T_max 0.441
_exptl_absorpt_correction_T_min 0.246
_exptl_absorpt_correction_type multi-scan
_exptl_absorpt_process_details SADABS
_exptl_crystal_colour red-brown
_exptl_crystal_density_diffrn 1.808
_exptl_crystal_density_method 'not measured'
_exptl_crystal_description rod
_exptl_crystal_F_000 2240
_exptl_crystal_size_max 0.28
_exptl_crystal_size_mid 0.15
_exptl_crystal_size_min 0.15
_refine_diff_density_max 1.297
_refine_diff_density_min -2.474
_refine_diff_density_rms 0.123
_refine_ls_extinction_coef 0.00088(12)
_refine_ls_extinction_expression Fc^*^=kFc[1+0.001xFc^2^\l^3^/sin(2\q)]^-1/4^
_refine_ls_extinction_method SHELXL
_refine_ls_goodness_of_fit_ref 1.159
_refine_ls_hydrogen_treatment constr
_refine_ls_matrix_type full
_refine_ls_number_parameters 371
_refine_ls_number_reflns 5246
_refine_ls_number_restraints 166
_refine_ls_restrained_S_all 1.142
_refine_ls_R_factor_all 0.0896
_refine_ls_R_factor_gt 0.0669
_refine_ls_shift/su_max 0.000
_refine_ls_shift/su_mean 0.000
_refine_ls_structure_factor_coef Fsqd
_refine_ls_weighting_details 'calc w=1/[\s^2^(Fo^2^)+(0.0000P)^2^+40.6090P] where P=(Fo^2^+2Fc^2^)/3'
_refine_ls_weighting_scheme calc
_refine_ls_wR_factor_gt 0.1338
_refine_ls_wR_factor_ref 0.1431
_reflns_number_gt 3793
_reflns_number_total 5246
_reflns_threshold_expression >2\s(I)
_cod_data_source_file b901535c.txt
_cod_data_source_block ic12730
_cod_depositor_comments
;
The following automatic conversions were performed:
'_symmetry_cell_setting' value 'Orthorhombic' changed to 'orthorhombic'
according to '/home/saulius/struct/CIF-dictionaries/cif_core.dic'
dictionary named 'cif_core.dic' version 2.4.1 from 2010-06-29.

Automatic conversion script
Id: cif_fix_enum 1527 2010-12-29 10:47:43Z saulius 
;
_cod_original_sg_symbol_H-M Pnma
_cod_database_code 7104557

loop_
_symmetry_equiv_pos_as_xyz
'x, y, z'
'-x+1/2, -y, z+1/2'
'x+1/2, -y+1/2, -z+1/2'
'-x, y+1/2, -z'
'-x, -y, -z'
'x-1/2, y, -z-1/2'
'-x-1/2, y-1/2, z-1/2'
'x, -y-1/2, z'

loop_
_atom_site_label
_atom_site_type_symbol
_atom_site_fract_x
_atom_site_fract_y
_atom_site_fract_z
_atom_site_U_iso_or_equiv
_atom_site_adp_type
_atom_site_occupancy
_atom_site_symmetry_multiplicity
_atom_site_calc_flag
_atom_site_refinement_flags
_atom_site_disorder_assembly
_atom_site_disorder_group
Re1 Re 0.67970(4) 0.03090(2) 0.60581(3) 0.0745(2) Uani 1 1 d . . .
O1 O 0.4673(7) 0.0048(5) 0.6816(7) 0.117(3) Uani 1 1 d . . .
O2 O 0.7685(9) -0.0828(5) 0.7076(8) 0.142(5) Uani 1 1 d . . .
O3 O 0.6306(8) -0.0780(5) 0.4831(7) 0.120(4) Uani 1 1 d . . .
O4 O 0.6291(6) 0.1119(3) 0.5353(5) 0.078(2) Uani 1 1 d . . .
O5 O 0.7239(6) 0.1119(3) 0.6800(5) 0.081(2) Uani 1 1 d . . .
C1 C 0.5469(10) 0.0166(6) 0.6532(8) 0.083(3) Uani 1 1 d . . .
C2 C 0.7361(11) -0.0384(7) 0.6704(10) 0.098(4) Uani 1 1 d . . .
C3 C 0.6478(10) -0.0378(6) 0.5290(9) 0.088(4) Uani 1 1 d . . .
C4 C 0.4869(14) 0.2150(7) 0.3617(9) 0.129(6) Uani 1 1 d . . .
H4 H 0.4524 0.1918 0.3219 0.155 Uiso 1 1 calc R . .
C5 C 0.5353(11) 0.1796(7) 0.4175(8) 0.097(4) Uani 1 1 d . . .
H5 H 0.5364 0.1322 0.4155 0.116 Uiso 1 1 calc R . .
C6 C 0.5850(8) 0.2141(5) 0.4796(7) 0.073(3) Uani 1 1 d . . .
C7 C 0.6337(8) 0.1769(5) 0.5433(7) 0.072(3) Uani 1 1 d . . .
C8 C 0.6816(7) 0.2126(5) 0.6059(6) 0.063(2) Uani 1 1 d . . .
C9 C 0.7263(7) 0.1773(5) 0.6692(7) 0.072(3) Uani 1 1 d . . .
C10 C 0.7816(8) 0.2141(5) 0.7313(7) 0.077(3) Uani 1 1 d . . .
C11 C 0.8365(10) 0.1799(6) 0.7889(8) 0.095(4) Uani 1 1 d . . .
H11 H 0.8363 0.1325 0.7894 0.114 Uiso 1 1 calc R . .
C12 C 0.8905(11) 0.2141(7) 0.8449(10) 0.116(5) Uani 1 1 d . . .
H12 H 0.9274 0.1903 0.8829 0.139 Uiso 1 1 calc R . .
N1 N 0.8403(15) 0.0574(12) 0.5704(11) 0.067(5) Uani 0.489(8) 1 d PGU . 1
C13 C 0.9228(11) 0.0650(10) 0.6191(8) 0.062(4) Uani 0.489(8) 1 d PGU . 1
H13 H 0.9216 0.0599 0.6731 0.074 Uiso 0.489(8) 1 calc PR . 1
N2 N 1.0074(13) 0.0814(9) 0.5754(11) 0.071(4) Uani 0.489(8) 1 d PGU . 1
C14 C 0.8759(12) 0.0709(10) 0.4964(8) 0.070(5) Uani 0.489(8) 1 d PGU . 1
C19 C 0.9818(12) 0.0872(10) 0.4990(9) 0.072(7) Uani 0.489(8) 1 d PGU . 1
C15 C 1.0342(10) 0.1049(10) 0.4308(12) 0.086(6) Uani 0.489(8) 1 d PGU . 1
H15 H 1.1051 0.1158 0.4325 0.103 Uiso 0.489(8) 1 calc PR . 1
C16 C 0.9809(16) 0.1063(12) 0.3601(9) 0.105(10) Uani 0.489(8) 1 d PGU . 1
H16 H 1.0160 0.1182 0.3144 0.126 Uiso 0.489(8) 1 calc PR . 1
C17 C 0.8750(16) 0.0900(13) 0.3575(8) 0.099(7) Uani 0.489(8) 1 d PGU . 1
H17 H 0.8393 0.0910 0.3102 0.119 Uiso 0.489(8) 1 calc PR . 1
C18 C 0.8225(11) 0.0723(11) 0.4257(10) 0.087(7) Uani 0.489(8) 1 d PGU . 1
H18 H 0.7517 0.0614 0.4240 0.104 Uiso 0.489(8) 1 calc PR . 1
C20 C 1.107(2) 0.1022(19) 0.6095(18) 0.084(9) Uani 0.489(8) 1 d P . 1
H20A H 1.1639 0.0851 0.5776 0.101 Uiso 0.489(8) 1 calc PR . 1
H20B H 1.1136 0.0825 0.6613 0.101 Uiso 0.489(8) 1 calc PR . 1
C21 C 1.1140(15) 0.1795(10) 0.6150(14) 0.067(6) Uani 0.489(8) 1 d P . 1
C22 C 1.1784(16) 0.2146(10) 0.5629(14) 0.077(6) Uani 0.489(8) 1 d P . 1
H22 H 1.2210 0.1907 0.5284 0.093 Uiso 0.489(8) 1 calc PR . 1
C23 C 1.0521(17) 0.2146(12) 0.6637(15) 0.086(7) Uani 0.489(8) 1 d P . 1
H23 H 1.0085 0.1912 0.6980 0.104 Uiso 0.489(8) 1 calc PR . 1
N1A N 0.8207(14) 0.0546(14) 0.5333(11) 0.072(5) Uani 0.511(8) 1 d PGU . 2
C13A C 0.8215(11) 0.0620(14) 0.4547(8) 0.070(5) Uani 0.511(8) 1 d PGU . 2
H13A H 0.7651 0.0547 0.4214 0.084 Uiso 0.511(8) 1 calc PR . 2
N2A N 0.9187(13) 0.0819(8) 0.4331(9) 0.067(4) Uani 0.511(8) 1 d PGU . 2
C14A C 0.9222(9) 0.0684(10) 0.5605(8) 0.077(5) Uani 0.511(8) 1 d PGU . 2
C19A C 0.9814(11) 0.0877(10) 0.4961(6) 0.068(7) Uani 0.511(8) 1 d PGU . 2
C15A C 1.0844(11) 0.1090(9) 0.5060(8) 0.076(5) Uani 0.511(8) 1 d PGU . 2
H15A H 1.1240 0.1220 0.4629 0.091 Uiso 0.511(8) 1 calc PR . 2
C16A C 1.1281(9) 0.1109(11) 0.5804(10) 0.100(9) Uani 0.511(8) 1 d PGU . 2
H16A H 1.1970 0.1252 0.5870 0.120 Uiso 0.511(8) 1 calc PR . 2
C17A C 1.0688(13) 0.0916(12) 0.6448(7) 0.094(7) Uani 0.511(8) 1 d PGU . 2
H17A H 1.0981 0.0929 0.6945 0.113 Uiso 0.511(8) 1 calc PR . 2
C18A C 0.9659(12) 0.0703(11) 0.6348(7) 0.092(7) Uani 0.511(8) 1 d PGU . 2
H18A H 0.9262 0.0574 0.6779 0.111 Uiso 0.511(8) 1 calc PR . 2
C20A C 0.944(2) 0.1013(18) 0.3554(16) 0.084(8) Uani 0.511(8) 1 d P . 2
H20C H 0.8924 0.0818 0.3202 0.100 Uiso 0.511(8) 1 calc PR . 2
H20D H 1.0116 0.0827 0.3418 0.100 Uiso 0.511(8) 1 calc PR . 2
C21A C 0.9462(18) 0.1796(12) 0.3435(12) 0.075(6) Uani 0.511(8) 1 d P . 2
C22A C 1.0377(18) 0.2149(10) 0.3329(13) 0.080(6) Uani 0.511(8) 1 d P . 2
H22A H 1.1001 0.1913 0.3257 0.096 Uiso 0.511(8) 1 calc PR . 2
C23A C 0.8528(17) 0.2150(11) 0.3521(15) 0.086(7) Uani 0.511(8) 1 d P . 2
H23A H 0.7902 0.1913 0.3579 0.104 Uiso 0.511(8) 1 calc PR . 2

loop_
_atom_site_aniso_label
_atom_site_aniso_U_11
_atom_site_aniso_U_22
_atom_site_aniso_U_33
_atom_site_aniso_U_23
_atom_site_aniso_U_13
_atom_site_aniso_U_12
Re1 0.0674(3) 0.0611(3) 0.0951(4) 0.0031(2) 0.0171(2) -0.0056(2)
O1 0.085(6) 0.130(7) 0.138(9) 0.013(7) 0.047(6) -0.008(6)
O2 0.125(8) 0.101(7) 0.200(13) 0.050(8) 0.017(8) 0.015(6)
O3 0.130(8) 0.088(6) 0.142(9) -0.042(6) 0.027(7) -0.018(6)
O4 0.081(5) 0.061(4) 0.091(6) 0.006(4) -0.002(4) -0.008(4)
O5 0.085(5) 0.066(4) 0.091(5) 0.011(4) -0.008(4) -0.005(4)
C1 0.087(8) 0.074(7) 0.088(9) 0.000(6) 0.008(7) 0.005(6)
C2 0.089(9) 0.078(8) 0.126(12) -0.003(8) 0.019(9) 0.001(7)
C3 0.081(8) 0.068(7) 0.114(11) 0.000(7) 0.030(7) -0.004(6)
C4 0.173(15) 0.111(10) 0.103(11) -0.006(9) -0.063(11) -0.006(10)
C5 0.118(10) 0.089(8) 0.084(9) -0.013(7) -0.010(8) -0.013(8)
C6 0.064(6) 0.071(6) 0.083(7) -0.001(6) 0.008(6) -0.005(5)
C7 0.053(5) 0.069(6) 0.096(9) 0.006(6) 0.017(5) -0.003(5)
C8 0.049(4) 0.067(5) 0.074(6) 0.004(5) 0.007(5) 0.002(4)
C9 0.053(5) 0.064(6) 0.099(9) 0.003(6) -0.001(6) -0.002(4)
C10 0.064(6) 0.073(6) 0.095(8) -0.001(6) -0.009(6) 0.000(5)
C11 0.082(8) 0.087(8) 0.116(11) 0.005(7) -0.030(8) 0.007(7)
C12 0.106(10) 0.106(10) 0.134(13) 0.008(9) -0.041(10) 0.006(8)
N1 0.073(9) 0.062(10) 0.066(9) 0.008(11) 0.009(7) -0.008(9)
C13 0.056(10) 0.050(9) 0.079(9) -0.014(10) 0.015(7) -0.001(8)
N2 0.072(8) 0.063(9) 0.077(9) -0.005(9) 0.021(7) -0.004(8)
C14 0.071(9) 0.070(12) 0.068(8) 0.004(10) 0.025(7) -0.003(10)
C19 0.074(11) 0.065(17) 0.077(10) 0.000(17) 0.015(9) -0.007(16)
C15 0.078(11) 0.083(13) 0.097(11) 0.015(13) 0.031(9) -0.008(11)
C16 0.117(17) 0.12(2) 0.077(11) 0.007(18) 0.043(12) -0.006(18)
C17 0.120(16) 0.111(18) 0.066(10) 0.002(14) 0.010(11) -0.009(17)
C18 0.091(13) 0.101(18) 0.069(10) -0.012(14) 0.012(9) -0.023(14)
C20 0.075(16) 0.090(19) 0.09(2) 0.007(17) 0.013(15) -0.011(15)
C21 0.045(9) 0.069(12) 0.087(16) 0.006(12) 0.003(10) -0.002(9)
C22 0.059(11) 0.073(12) 0.100(17) 0.000(12) 0.021(13) 0.002(10)
C23 0.060(12) 0.106(17) 0.094(17) 0.000(14) 0.027(12) -0.002(11)
N1A 0.063(8) 0.088(12) 0.067(9) -0.007(12) -0.003(7) -0.013(9)
C13A 0.062(9) 0.084(14) 0.065(9) 0.000(11) -0.001(8) 0.000(11)
N2A 0.077(9) 0.067(9) 0.059(7) 0.007(8) -0.008(6) -0.014(8)
C14A 0.070(9) 0.111(15) 0.051(7) -0.020(11) 0.002(6) -0.019(11)
C19A 0.067(11) 0.083(19) 0.053(9) 0.001(15) -0.004(8) -0.009(15)
C15A 0.063(9) 0.092(13) 0.072(10) -0.012(11) 0.005(8) -0.008(10)
C16A 0.074(13) 0.13(2) 0.092(14) -0.021(17) -0.018(10) -0.010(14)
C17A 0.082(13) 0.13(2) 0.067(11) -0.014(14) -0.025(10) 0.018(14)
C18A 0.075(12) 0.16(2) 0.046(8) -0.023(12) -0.007(8) 0.016(14)
C20A 0.088(19) 0.085(19) 0.078(18) -0.002(16) 0.022(14) -0.012(14)
C21A 0.080(14) 0.089(15) 0.058(12) 0.004(11) 0.014(11) -0.005(12)
C22A 0.078(13) 0.084(13) 0.078(15) -0.007(11) 0.014(12) -0.009(11)
C23A 0.070(13) 0.090(14) 0.098(18) 0.010(13) 0.015(12) -0.004(11)

loop_
_atom_type_symbol
_atom_type_description
_atom_type_scat_dispersion_real
_atom_type_scat_dispersion_imag
_atom_type_scat_source
C C 0.0033 0.0016 'International Tables Vol C Tables 4.2.6.8 and 6.1.1.4'
H H 0.0000 0.0000 'International Tables Vol C Tables 4.2.6.8 and 6.1.1.4'
N N 0.0061 0.0033 'International Tables Vol C Tables 4.2.6.8 and 6.1.1.4'
O O 0.0106 0.0060 'International Tables Vol C Tables 4.2.6.8 and 6.1.1.4'
Re Re -1.0185 7.2310 'International Tables Vol C Tables 4.2.6.8 and 6.1.1.4'

loop_
_geom_angle_atom_site_label_1
_geom_angle_atom_site_label_2
_geom_angle_atom_site_label_3
_geom_angle
_geom_angle_site_symmetry_1
_geom_angle_site_symmetry_3
_geom_angle_publ_flag
C2 Re1 C1 89.1(5) . . ?
C2 Re1 C3 88.7(6) . . ?
C1 Re1 C3 89.9(5) . . ?
C2 Re1 O4 175.2(4) . . ?
C1 Re1 O4 94.7(4) . . ?
C3 Re1 O4 94.2(4) . . ?
C2 Re1 O5 95.0(5) . . ?
C1 Re1 O5 95.4(4) . . ?
C3 Re1 O5 173.6(4) . . ?
O4 Re1 O5 81.8(3) . . ?
C2 Re1 N1 88.6(7) . . ?
C1 Re1 N1 169.7(7) . . ?
C3 Re1 N1 100.0(7) . . ?
O4 Re1 N1 87.1(6) . . ?
O5 Re1 N1 74.9(6) . . ?
C2 Re1 N1A 99.6(8) . . ?
C1 Re1 N1A 170.4(7) . . ?
C3 Re1 N1A 86.4(7) . . ?
O4 Re1 N1A 76.8(7) . . ?
O5 Re1 N1A 87.8(6) . . ?
N1 Re1 N1A 17.7(5) . . ?
C7 O4 Re1 132.6(8) . . ?
C9 O5 Re1 131.8(8) . . ?
O1 C1 Re1 176.8(11) . . ?
O2 C2 Re1 176.9(14) . . ?
O3 C3 Re1 178.8(11) . . ?
C5 C4 C4 121.4(8) . 8_565 ?
C5 C4 H4 119.3 . . ?
C4 C4 H4 119.3 8_565 . ?
C4 C5 C6 119.9(13) . . ?
C4 C5 H5 120.1 . . ?
C6 C5 H5 120.1 . . ?
C6 C6 C5 118.7(7) 8_565 . ?
C6 C6 C7 120.2(6) 8_565 . ?
C5 C6 C7 121.1(10) . . ?
O4 C7 C8 126.2(11) . . ?
O4 C7 C6 113.5(11) . . ?
C8 C7 C6 120.3(9) . . ?
C9 C8 C7 121.0(9) . . ?
C9 C8 C8 119.4(6) . 8_565 ?
C7 C8 C8 119.6(6) . 8_565 ?
O5 C9 C8 125.9(10) . . ?
O5 C9 C10 113.3(10) . . ?
C8 C9 C10 120.8(9) . . ?
C11 C10 C10 119.0(7) . 8_565 ?
C11 C10 C9 121.5(10) . . ?
C10 C10 C9 119.5(6) 8_565 . ?
C12 C11 C10 121.4(12) . . ?
C12 C11 H11 119.3 . . ?
C10 C11 H11 119.3 . . ?
C11 C12 C12 119.6(8) . 8_565 ?
C11 C12 H12 120.2 . . ?
C12 C12 H12 120.2 8_565 . ?
C13 N1 C14 106.8(12) . . ?
C13 N1 Re1 125.6(11) . . ?
C14 N1 Re1 127.6(14) . . ?
N1 C13 N2 108.0 . . ?
N1 C13 H13 126.0 . . ?
N2 C13 H13 126.0 . . ?
C13 N2 C19 111.1(12) . . ?
C13 N2 C20 122.9(17) . . ?
C19 N2 C20 125.1(18) . . ?
N1 C14 C19 109.8(14) . . ?
N1 C14 C18 130.2(14) . . ?
C19 C14 C18 120.0 . . ?
N2 C19 C14 104.3(13) . . ?
N2 C19 C15 135.7(13) . . ?
C14 C19 C15 120.0 . . ?
C19 C15 C16 120.0 . . ?
C19 C15 H15 120.0 . . ?
C16 C15 H15 120.0 . . ?
C17 C16 C15 120.0 . . ?
C17 C16 H16 120.0 . . ?
C15 C16 H16 120.0 . . ?
C16 C17 C18 120.0 . . ?
C16 C17 H17 120.0 . . ?
C18 C17 H17 120.0 . . ?
C17 C18 C14 120.0 . . ?
C17 C18 H18 120.0 . . ?
C14 C18 H18 120.0 . . ?
N2 C20 C21 111(3) . . ?
N2 C20 H20A 109.5 . . ?
C21 C20 H20A 109.5 . . ?
N2 C20 H20B 109.5 . . ?
C21 C20 H20B 109.5 . . ?
H20A C20 H20B 108.1 . . ?
C23 C21 C22 119(2) . . ?
C23 C21 C20 121(2) . . ?
C22 C21 C20 119(2) . . ?
C22 C22 C21 119.6(12) 8_565 . ?
C22 C22 H22 120.2 8_565 . ?
C21 C22 H22 120.2 . . ?
C21 C23 C23 120.9(13) . 8_565 ?
C21 C23 H23 119.5 . . ?
C23 C23 H23 119.5 8_565 . ?
C13A N1A C14A 107.6(11) . . ?
C13A N1A Re1 125.4(10) . . ?
C14A N1A Re1 126.9(12) . . ?
N2A C13A N1A 108.0 . . ?
N2A C13A H13A 126.0 . . ?
N1A C13A H13A 126.0 . . ?
C19A N2A C13A 110.6(11) . . ?
C19A N2A C20A 126.3(18) . . ?
C13A N2A C20A 122.7(17) . . ?
C19A C14A C18A 120.0 . . ?
C19A C14A N1A 107.0(12) . . ?
C18A C14A N1A 132.8(12) . . ?
N2A C19A C14A 106.7(12) . . ?
N2A C19A C15A 133.3(12) . . ?
C14A C19A C15A 120.0 . . ?
C16A C15A C19A 120.0 . . ?
C16A C15A H15A 120.0 . . ?
C19A C15A H15A 120.0 . . ?
C17A C16A C15A 120.0 . . ?
C17A C16A H16A 120.0 . . ?
C15A C16A H16A 120.0 . . ?
C16A C17A C18A 120.0 . . ?
C16A C17A H17A 120.0 . . ?
C18A C17A H17A 120.0 . . ?
C17A C18A C14A 120.0 . . ?
C17A C18A H18A 120.0 . . ?
C14A C18A H18A 120.0 . . ?
N2A C20A C21A 113(2) . . ?
N2A C20A H20C 108.9 . . ?
C21A C20A H20C 108.9 . . ?
N2A C20A H20D 108.9 . . ?
C21A C20A H20D 108.9 . . ?
H20C C20A H20D 107.7 . . ?
C22A C21A C23A 120(2) . . ?
C22A C21A C20A 122(2) . . ?
C23A C21A C20A 118(2) . . ?
C21A C22A C22A 120.3(14) . 8_565 ?
C21A C22A H22A 119.8 . . ?
C22A C22A H22A 119.8 8_565 . ?
C23A C23A C21A 120.0(13) 8_565 . ?
C23A C23A H23A 120.0 8_565 . ?
C21A C23A H23A 120.0 . . ?

loop_
_geom_bond_atom_site_label_1
_geom_bond_atom_site_label_2
_geom_bond_distance
_geom_bond_site_symmetry_2
_geom_bond_publ_flag
Re1 C2 1.895(16) . ?
Re1 C1 1.901(13) . ?
Re1 C3 1.926(14) . ?
Re1 O4 2.097(7) . ?
Re1 O5 2.111(8) . ?
Re1 N1 2.201(18) . ?
Re1 N1A 2.236(18) . ?
O1 C1 1.150(13) . ?
O2 C2 1.155(15) . ?
O3 C3 1.135(15) . ?
O4 C7 1.284(12) . ?
O5 C9 1.296(11) . ?
C4 C5 1.333(17) . ?
C4 C4 1.37(3) 8_565 ?
C4 H4 0.9300 . ?
C5 C6 1.411(15) . ?
C5 H5 0.9300 . ?
C6 C6 1.41(2) 8_565 ?
C6 C7 1.453(15) . ?
C7 C8 1.418(14) . ?
C8 C9 1.407(14) . ?
C8 C8 1.469(18) 8_565 ?
C9 C10 1.466(15) . ?
C10 C11 1.382(15) . ?
C10 C10 1.41(2) 8_565 ?
C11 C12 1.357(17) . ?
C11 H11 0.9300 . ?
C12 C12 1.41(3) 8_565 ?
C12 H12 0.9300 . ?
N1 C13 1.352(16) . ?
N1 C14 1.37(2) . ?
C13 N2 1.352(16) . ?
C13 H13 0.9300 . ?
N2 C19 1.35(2) . ?
N2 C20 1.46(3) . ?
C14 C19 1.3900 . ?
C14 C18 1.3900 . ?
C19 C15 1.3900 . ?
C15 C16 1.3900 . ?
C15 H15 0.9300 . ?
C16 C17 1.3900 . ?
C16 H16 0.9300 . ?
C17 C18 1.3900 . ?
C17 H17 0.9300 . ?
C18 H18 0.9300 . ?
C20 C21 1.52(4) . ?
C20 H20A 0.9700 . ?
C20 H20B 0.9700 . ?
C21 C23 1.34(3) . ?
C21 C22 1.40(3) . ?
C22 C22 1.39(4) 8_565 ?
C22 H22 0.9300 . ?
C23 C23 1.39(5) 8_565 ?
C23 H23 0.9300 . ?
N1A C13A 1.353(15) . ?
N1A C14A 1.40(2) . ?
C13A N2A 1.353(15) . ?
C13A H13A 0.9300 . ?
N2A C19A 1.348(18) . ?
N2A C20A 1.42(3) . ?
C14A C19A 1.3900 . ?
C14A C18A 1.3900 . ?
C19A C15A 1.3900 . ?
C15A C16A 1.3900 . ?
C15A H15A 0.9300 . ?
C16A C17A 1.3900 . ?
C16A H16A 0.9300 . ?
C17A C18A 1.3900 . ?
C17A H17A 0.9300 . ?
C18A H18A 0.9300 . ?
C20A C21A 1.55(4) . ?
C20A H20C 0.9700 . ?
C20A H20D 0.9700 . ?
C21A C22A 1.37(3) . ?
C21A C23A 1.39(3) . ?
C22A C22A 1.38(4) 8_565 ?
C22A H22A 0.9300 . ?
C23A C23A 1.37(4) 8_565 ?
C23A H23A 0.9300 . ?
